data_4332206
loop_
_publ_author_name
'Berry, John F.'
'Bothe, Eberhard'
'Cotton, F. Albert'
'Ibragimov, Sergey A.'
'Murillo, Carlos A.'
'Villagr\'an, Dino'
'Wang, Xiaoping'

_publ_section_title
;
 Metal&#x2212;Metal Bonding in Mixed Valence Ni25+Complexes and
 Spectroscopic Evidence for a Ni26+Species
;
_journal_issue 11
_journal_name_full 'Inorganic Chemistry'
_journal_page_first 4396
_journal_page_last 4406
_journal_paper_doi 10.1021/ic060125q
_journal_volume 45
_journal_year 2006
_chemical_formula_moiety 'C76 H64 N12 Ni2, 4(C D Cl3)'
_chemical_formula_sum 'C80 H64 Cl12 D4 N12 Ni2'
_chemical_formula_weight 1744.31
_chemical_name_common 'Ni2(Triphenylguanidinate)4, 4(CDCl3)'
_chemical_name_systematic
; 
 ? 
;
_space_group_IT_number 13
_symmetry_cell_setting monoclinic
_symmetry_space_group_name_Hall '-P 2yac'
_symmetry_space_group_name_H-M 'P 1 2/n 1'
_atom_sites_solution_hydrogens geom
_atom_sites_solution_primary direct
_atom_sites_solution_secondary difmap
_audit_creation_method SHELXL-97
_cell_angle_alpha 90.00
_cell_angle_beta 90.0390(10)
_cell_angle_gamma 90.00
_cell_formula_units_Z 2
_cell_length_a 17.7150(10)
_cell_length_b 11.8183(7)
_cell_length_c 18.6481(10)
_cell_measurement_reflns_used 7327
_cell_measurement_temperature 213(2)
_cell_measurement_theta_max 27.5
_cell_measurement_theta_min 2.0
_cell_volume 3904.2(4)
_computing_cell_refinement SAINT
_computing_data_collection SMART
_computing_data_reduction SAINT
_computing_structure_refinement 'SHELXL-97 (Sheldrick, 1997)'
_computing_structure_solution 'SHELXS-97 (Sheldrick, 1990)'
_diffrn_ambient_temperature 213(2)
_diffrn_measured_fraction_theta_full 0.987
_diffrn_measured_fraction_theta_max 0.987
_diffrn_measurement_device_type 'Bruker SMART 1000'
_diffrn_measurement_method \w-scans
_diffrn_radiation_monochromator graphite
_diffrn_radiation_source 'normal-focus sealed tube'
_diffrn_radiation_type MoK\a
_diffrn_radiation_wavelength 0.71073
_diffrn_reflns_av_R_equivalents 0.0185
_diffrn_reflns_av_sigmaI/netI 0.0204
_diffrn_reflns_limit_h_max 22
_diffrn_reflns_limit_h_min -22
_diffrn_reflns_limit_k_max 15
_diffrn_reflns_limit_k_min -8
_diffrn_reflns_limit_l_max 23
_diffrn_reflns_limit_l_min -23
_diffrn_reflns_number 25490
_diffrn_reflns_theta_full 27.52
_diffrn_reflns_theta_max 27.52
_diffrn_reflns_theta_min 2.04
_exptl_absorpt_coefficient_mu 0.946
_exptl_absorpt_correction_T_max 0.7330
_exptl_absorpt_correction_T_min 0.5826
_exptl_absorpt_correction_type multi-scan
_exptl_absorpt_process_details SADABS
_exptl_crystal_colour brown
_exptl_crystal_density_diffrn 1.484
_exptl_crystal_density_method 'not measured'
_exptl_crystal_description block
_exptl_crystal_F_000 1784
_exptl_crystal_size_max 0.64
_exptl_crystal_size_mid 0.54
_exptl_crystal_size_min 0.35
_refine_diff_density_max 0.702
_refine_diff_density_min -0.792
_refine_diff_density_rms 0.064
_refine_ls_extinction_method none
_refine_ls_goodness_of_fit_ref 1.042
_refine_ls_hydrogen_treatment mixed
_refine_ls_matrix_type full
_refine_ls_number_parameters 612
_refine_ls_number_reflns 8885
_refine_ls_number_restraints 22
_refine_ls_restrained_S_all 1.048
_refine_ls_R_factor_all 0.0477
_refine_ls_R_factor_gt 0.0390
_refine_ls_shift/su_max 0.000
_refine_ls_shift/su_mean 0.000
_refine_ls_structure_factor_coef Fsqd
_refine_ls_weighting_details 'calc w=1/[\s^2^(Fo^2^)+(0.0603P)^2^+2.8264P] where P=(Fo^2^+2Fc^2^)/3'
_refine_ls_weighting_scheme calc
_refine_ls_wR_factor_gt 0.1047
_refine_ls_wR_factor_ref 0.1133
_reflns_number_gt 7554
_reflns_number_total 8885
_reflns_threshold_expression >2sigma(I)
_cod_data_source_file ic060125qsup1.cif
_cod_data_source_block 2FourCDCl3
_cod_depositor_comments
;
The following automatic conversions were performed:

'_symmetry_cell_setting' value 'Monoclinic' changed to 'monoclinic'
according to /home/saulius/struct/CIF-dictionaries/cif_core.dic
dictionary named 'cif_core.dic' version 2.4.2 from 2011-04-26.

Automatic conversion script
Id: cif_fix_values 1891 2012-01-12 08:04:46Z andrius 
;
_cod_original_sg_symbol_H-M 'P  2/n'
_cod_database_code 4332206

loop_
_symmetry_equiv_pos_as_xyz
'x, y, z'
'-x+1/2, y, -z+1/2'
'-x, -y, -z'
'x-1/2, -y, z-1/2'

loop_
_atom_site_label
_atom_site_type_symbol
_atom_site_fract_x
_atom_site_fract_y
_atom_site_fract_z
_atom_site_U_iso_or_equiv
_atom_site_adp_type
_atom_site_occupancy
_atom_site_symmetry_multiplicity
_atom_site_calc_flag
_atom_site_refinement_flags
_atom_site_disorder_assembly
_atom_site_disorder_group
Ni1 Ni 0.2500 0.28343(3) 0.2500 0.01951(9) Uani 1 2 d S . .
Ni2 Ni 0.2500 0.48888(3) 0.2500 0.02001(9) Uani 1 2 d S . .
N1 N 0.24862(9) 0.48275(13) 0.14656(8) 0.0239(3) Uani 1 1 d . . .
N2 N 0.22483(11) 0.37796(15) 0.04029(9) 0.0292(4) Uani 1 1 d . . .
H2A H 0.2339(14) 0.317(2) 0.0263(14) 0.035 Uiso 1 1 d . . .
N3 N 0.21231(9) 0.29343(13) 0.15315(8) 0.0230(3) Uani 1 1 d . . .
N4 N 0.35835(9) 0.47855(13) 0.24752(9) 0.0237(3) Uani 1 1 d . . .
N5 N 0.46720(10) 0.39169(15) 0.20301(10) 0.0303(4) Uani 1 1 d . . .
H5A H 0.4800(14) 0.459(2) 0.1955(14) 0.036 Uiso 1 1 d . . .
N6 N 0.35163(9) 0.29021(13) 0.21234(8) 0.0234(3) Uani 1 1 d . . .
C1 C 0.22763(10) 0.38712(15) 0.11475(10) 0.0233(4) Uani 1 1 d . . .
C2 C 0.39128(10) 0.38477(16) 0.22197(10) 0.0237(4) Uani 1 1 d . . .
C11 C 0.28548(11) 0.56887(17) 0.10581(10) 0.0265(4) Uani 1 1 d . . .
C12 C 0.34846(13) 0.5467(2) 0.06405(12) 0.0358(5) Uani 1 1 d . . .
H12 H 0.3658(15) 0.477(2) 0.0625(15) 0.043 Uiso 1 1 d . . .
C13 C 0.38194(16) 0.6322(2) 0.02378(15) 0.0472(6) Uani 1 1 d . . .
H13 H 0.4216(19) 0.618(3) -0.0020(18) 0.057 Uiso 1 1 d . . .
C14 C 0.35370(16) 0.7409(2) 0.02573(15) 0.0489(6) Uani 1 1 d . . .
H14 H 0.3753(17) 0.797(3) -0.0081(17) 0.059 Uiso 1 1 d . . .
C15 C 0.29288(16) 0.7644(2) 0.06887(15) 0.0466(6) Uani 1 1 d . . .
H15 H 0.2720(17) 0.836(3) 0.0713(17) 0.056 Uiso 1 1 d . . .
C16 C 0.25846(14) 0.67922(19) 0.10862(12) 0.0364(5) Uani 1 1 d . . .
H16 H 0.2169(15) 0.696(2) 0.1367(15) 0.044 Uiso 1 1 d . . .
C21 C 0.19529(12) 0.45637(18) -0.00939(10) 0.0300(4) Uani 1 1 d . . .
C22 C 0.14262(15) 0.5367(2) 0.00970(14) 0.0438(5) Uani 1 1 d . . .
H22A H 0.1259(17) 0.541(3) 0.0528(17) 0.053 Uiso 1 1 d . . .
C23 C 0.1154(2) 0.6113(3) -0.04152(19) 0.0614(8) Uani 1 1 d . . .
H23A H 0.084(2) 0.663(3) -0.025(2) 0.074 Uiso 1 1 d . . .
C24 C 0.1397(2) 0.6068(3) -0.11131(17) 0.0634(9) Uani 1 1 d . . .
H24A H 0.120(2) 0.658(3) -0.150(2) 0.076 Uiso 1 1 d . . .
C25 C 0.1911(2) 0.5266(3) -0.13004(15) 0.0602(8) Uani 1 1 d . . .
H25A H 0.209(2) 0.522(3) -0.178(2) 0.072 Uiso 1 1 d . . .
C26 C 0.21950(16) 0.4506(2) -0.08007(13) 0.0451(6) Uani 1 1 d . . .
H26A H 0.2531(18) 0.395(3) -0.0915(17) 0.054 Uiso 1 1 d . . .
C31 C 0.16332(11) 0.21120(16) 0.12405(10) 0.0253(4) Uani 1 1 d . . .
C32 C 0.17914(13) 0.09642(17) 0.13333(11) 0.0313(4) Uani 1 1 d . . .
H32A H 0.2258(15) 0.074(2) 0.1541(14) 0.038 Uiso 1 1 d . . .
C33 C 0.12940(15) 0.0135(2) 0.11045(13) 0.0403(5) Uani 1 1 d . . .
H33A H 0.1436(16) -0.064(3) 0.1183(15) 0.048 Uiso 1 1 d . . .
C34 C 0.06233(14) 0.0429(2) 0.07718(13) 0.0428(5) Uani 1 1 d . . .
H34A H 0.0285(17) -0.016(3) 0.0626(16) 0.051 Uiso 1 1 d . . .
C35 C 0.04647(13) 0.1555(2) 0.06590(13) 0.0411(5) Uani 1 1 d . . .
H35A H 0.0016(16) 0.177(3) 0.0423(15) 0.049 Uiso 1 1 d . . .
C36 C 0.09567(12) 0.23981(19) 0.08899(12) 0.0332(4) Uani 1 1 d . . .
H36A H 0.0823(14) 0.320(2) 0.0821(14) 0.040 Uiso 1 1 d . . .
C41 C 0.40340(10) 0.56598(17) 0.27759(11) 0.0270(4) Uani 1 1 d . . .
C42 C 0.38756(13) 0.67815(18) 0.26011(13) 0.0355(5) Uani 1 1 d . . .
H42A H 0.3502(15) 0.694(2) 0.2251(15) 0.043 Uiso 1 1 d . . .
C43 C 0.42697(16) 0.7658(2) 0.29221(16) 0.0460(6) Uani 1 1 d . . .
H43A H 0.4170(17) 0.836(3) 0.2836(17) 0.055 Uiso 1 1 d . . .
C44 C 0.48281(15) 0.7437(2) 0.34228(16) 0.0496(6) Uani 1 1 d . . .
H44A H 0.5078(17) 0.801(3) 0.3655(17) 0.060 Uiso 1 1 d . . .
C45 C 0.50022(14) 0.6333(2) 0.35907(15) 0.0458(6) Uani 1 1 d . . .
H45A H 0.5369(18) 0.617(2) 0.3933(18) 0.055 Uiso 1 1 d . . .
C46 C 0.46083(12) 0.5443(2) 0.32722(12) 0.0352(5) Uani 1 1 d . . .
H46A H 0.4732(15) 0.470(2) 0.3402(15) 0.042 Uiso 1 1 d . . .
C51 C 0.52506(11) 0.31084(18) 0.21161(11) 0.0298(4) Uani 1 1 d . . .
C52 C 0.59296(13) 0.3306(2) 0.17663(15) 0.0424(5) Uani 1 1 d . . .
H52A H 0.5961(17) 0.390(2) 0.1466(17) 0.051 Uiso 1 1 d . . .
C53 C 0.65139(15) 0.2523(3) 0.18288(19) 0.0579(8) Uani 1 1 d . . .
H53A H 0.695(2) 0.267(3) 0.1617(19) 0.070 Uiso 1 1 d . . .
C54 C 0.64246(15) 0.1560(3) 0.22288(19) 0.0582(7) Uani 1 1 d D . .
H54A H 0.6810(14) 0.099(2) 0.2260(19) 0.070 Uiso 1 1 d D . .
C55 C 0.57545(14) 0.1378(2) 0.25850(16) 0.0470(6) Uani 1 1 d . . .
H55A H 0.5676(17) 0.069(3) 0.2858(17) 0.056 Uiso 1 1 d . . .
C56 C 0.51664(12) 0.2149(2) 0.25382(12) 0.0341(4) Uani 1 1 d . . .
H56A H 0.4730(15) 0.203(2) 0.2782(14) 0.041 Uiso 1 1 d . . .
C61 C 0.37740(10) 0.20512(16) 0.16438(10) 0.0249(4) Uani 1 1 d . . .
C62 C 0.37029(12) 0.09196(18) 0.18389(12) 0.0313(4) Uani 1 1 d . . .
H62A H 0.3490(15) 0.074(2) 0.2286(15) 0.038 Uiso 1 1 d . . .
C63 C 0.39598(14) 0.0059(2) 0.13971(14) 0.0402(5) Uani 1 1 d . . .
H63A H 0.3925(16) -0.067(3) 0.1531(16) 0.048 Uiso 1 1 d . . .
C64 C 0.42959(15) 0.0314(2) 0.07499(14) 0.0445(6) Uani 1 1 d . . .
H64A H 0.4479(16) -0.025(3) 0.0465(16) 0.053 Uiso 1 1 d . . .
C65 C 0.43588(15) 0.1430(2) 0.05412(13) 0.0423(5) Uani 1 1 d . . .
H65A H 0.4551(16) 0.163(3) 0.0109(17) 0.051 Uiso 1 1 d . . .
C66 C 0.40925(13) 0.22940(19) 0.09769(12) 0.0337(4) Uani 1 1 d . . .
H66A H 0.4114(15) 0.306(2) 0.0828(14) 0.040 Uiso 1 1 d . . .
C1S C 0.69234(17) 0.9479(3) 0.43490(18) 0.0604(7) Uani 1 1 d . . .
D1 D 0.6532 0.9206 0.4686 0.073 Uiso 1 1 calc R . .
Cl1 Cl 0.67857(7) 0.88048(10) 0.35258(7) 0.1049(4) Uani 1 1 d . . .
Cl2 Cl 0.68117(6) 1.09536(8) 0.42451(5) 0.0763(3) Uani 1 1 d . . .
Cl3 Cl 0.78055(5) 0.91642(10) 0.47101(5) 0.0770(3) Uani 1 1 d . . .
C2S C 0.0751(2) 0.2904(4) -0.3207(3) 0.0488(11) Uani 0.64 1 d PD A 1
D2 D 0.0307 0.3137 -0.2921 0.059 Uiso 0.64 1 calc PR A 1
Cl4 Cl 0.07510(13) 0.3611(2) -0.40644(15) 0.0770(6) Uani 0.64 1 d PD A 1
Cl5 Cl 0.1575(3) 0.3260(5) -0.2772(2) 0.1025(15) Uani 0.64 1 d PD A 1
Cl6 Cl 0.0737(3) 0.1466(4) -0.3357(3) 0.0947(14) Uani 0.64 1 d PD A 1
C2S' C 0.1057(8) 0.2656(9) -0.3426(7) 0.097(4) Uani 0.36 1 d PDU B 2
D2' D 0.1476 0.2551 -0.3770 0.117 Uiso 0.36 1 calc PR B 2
Cl4' Cl 0.0416(3) 0.3420(5) -0.3895(3) 0.117(2) Uani 0.36 1 d PD B 2
Cl5' Cl 0.1456(5) 0.3429(8) -0.2750(4) 0.104(3) Uani 0.36 1 d PD B 2
Cl6' Cl 0.0758(4) 0.1299(8) -0.3252(6) 0.079(2) Uani 0.36 1 d PD B 2

loop_
_atom_site_aniso_label
_atom_site_aniso_U_11
_atom_site_aniso_U_22
_atom_site_aniso_U_33
_atom_site_aniso_U_23
_atom_site_aniso_U_13
_atom_site_aniso_U_12
Ni1 0.02108(15) 0.01760(16) 0.01984(16) 0.000 -0.00166(11) 0.000
Ni2 0.02178(16) 0.01757(16) 0.02069(16) 0.000 -0.00074(12) 0.000
N1 0.0283(8) 0.0211(7) 0.0224(7) 0.0024(6) -0.0006(6) -0.0019(6)
N2 0.0412(9) 0.0238(8) 0.0226(8) -0.0009(6) -0.0021(7) 0.0027(7)
N3 0.0270(7) 0.0200(7) 0.0220(7) 0.0004(6) -0.0028(6) -0.0020(6)
N4 0.0235(7) 0.0200(7) 0.0275(8) -0.0027(6) -0.0002(6) -0.0005(6)
N5 0.0248(8) 0.0245(8) 0.0416(10) -0.0009(7) 0.0048(7) -0.0009(7)
N6 0.0236(7) 0.0206(8) 0.0261(8) -0.0025(6) 0.0002(6) 0.0010(6)
C1 0.0240(8) 0.0228(9) 0.0232(8) -0.0004(7) -0.0024(7) 0.0012(7)
C2 0.0243(8) 0.0238(9) 0.0232(8) 0.0003(7) 0.0004(7) 0.0009(7)
C11 0.0309(9) 0.0255(9) 0.0230(9) 0.0029(7) -0.0035(7) -0.0044(8)
C12 0.0363(11) 0.0326(11) 0.0384(11) 0.0034(9) 0.0027(9) -0.0018(9)
C13 0.0435(13) 0.0540(16) 0.0441(13) 0.0060(11) 0.0104(11) -0.0114(12)
C14 0.0595(15) 0.0406(13) 0.0467(14) 0.0146(11) -0.0010(12) -0.0180(12)
C15 0.0613(16) 0.0272(11) 0.0513(14) 0.0100(10) -0.0038(12) -0.0043(11)
C16 0.0456(12) 0.0254(10) 0.0380(11) 0.0031(9) 0.0025(10) -0.0004(9)
C21 0.0356(10) 0.0288(10) 0.0257(9) 0.0031(8) -0.0087(8) -0.0066(8)
C22 0.0491(13) 0.0432(13) 0.0392(12) 0.0029(11) -0.0076(10) 0.0084(11)
C23 0.0682(19) 0.0461(16) 0.070(2) 0.0040(14) -0.0261(16) 0.0170(14)
C24 0.086(2) 0.0503(17) 0.0537(17) 0.0183(13) -0.0399(16) -0.0106(15)
C25 0.085(2) 0.0650(19) 0.0310(12) 0.0148(12) -0.0133(13) -0.0165(17)
C26 0.0553(14) 0.0494(15) 0.0305(11) 0.0031(10) -0.0012(10) -0.0026(12)
C31 0.0298(9) 0.0238(9) 0.0222(8) -0.0014(7) -0.0017(7) -0.0033(7)
C32 0.0377(11) 0.0261(10) 0.0301(10) 0.0010(8) -0.0053(8) -0.0028(8)
C33 0.0533(14) 0.0283(11) 0.0394(12) -0.0009(9) -0.0052(10) -0.0080(10)
C34 0.0466(13) 0.0395(12) 0.0422(12) -0.0055(10) -0.0083(10) -0.0155(11)
C35 0.0348(11) 0.0450(13) 0.0435(12) -0.0042(11) -0.0113(10) -0.0048(10)
C36 0.0334(10) 0.0307(11) 0.0356(11) -0.0026(9) -0.0051(8) 0.0011(8)
C41 0.0250(8) 0.0239(9) 0.0321(10) -0.0047(8) 0.0037(7) -0.0031(7)
C42 0.0381(11) 0.0257(10) 0.0428(12) -0.0024(9) 0.0024(9) -0.0008(9)
C43 0.0527(14) 0.0246(11) 0.0607(16) -0.0084(11) 0.0086(12) -0.0056(10)
C44 0.0449(13) 0.0412(14) 0.0627(16) -0.0216(12) 0.0065(12) -0.0156(11)
C45 0.0337(11) 0.0530(15) 0.0507(14) -0.0157(12) -0.0064(10) -0.0082(10)
C46 0.0319(10) 0.0330(11) 0.0406(11) -0.0051(9) -0.0031(9) -0.0026(9)
C51 0.0243(9) 0.0324(10) 0.0328(10) -0.0093(8) -0.0013(7) 0.0014(8)
C52 0.0315(11) 0.0444(14) 0.0514(14) -0.0008(11) 0.0085(10) -0.0002(10)
C53 0.0293(11) 0.0656(19) 0.079(2) -0.0034(16) 0.0127(12) 0.0082(12)
C54 0.0342(12) 0.0567(17) 0.084(2) -0.0010(16) -0.0036(13) 0.0161(12)
C55 0.0395(12) 0.0439(14) 0.0574(15) 0.0044(12) -0.0108(11) 0.0064(11)
C56 0.0282(10) 0.0402(12) 0.0339(11) -0.0031(9) -0.0040(8) 0.0009(9)
C61 0.0240(8) 0.0252(9) 0.0254(9) -0.0038(7) -0.0026(7) 0.0033(7)
C62 0.0355(10) 0.0254(10) 0.0331(10) -0.0024(8) 0.0011(8) 0.0004(8)
C63 0.0473(13) 0.0251(10) 0.0481(13) -0.0065(9) 0.0010(10) 0.0027(9)
C64 0.0508(14) 0.0367(12) 0.0462(13) -0.0166(11) 0.0051(11) 0.0094(11)
C65 0.0493(13) 0.0457(14) 0.0320(11) -0.0069(10) 0.0092(10) 0.0056(11)
C66 0.0398(11) 0.0308(11) 0.0304(10) -0.0008(8) 0.0019(8) 0.0040(9)
C1S 0.0510(15) 0.0663(19) 0.0641(18) -0.0045(15) -0.0009(13) 0.0024(14)
Cl1 0.1037(8) 0.1024(8) 0.1084(8) -0.0505(7) -0.0370(7) 0.0115(6)
Cl2 0.0928(6) 0.0606(5) 0.0756(6) 0.0013(4) -0.0159(5) 0.0029(4)
Cl3 0.0558(4) 0.1104(7) 0.0650(5) 0.0079(5) -0.0055(4) 0.0155(4)
C2S 0.035(2) 0.050(3) 0.062(3) -0.015(2) 0.0179(18) -0.0023(17)
Cl4 0.0819(13) 0.0701(9) 0.0789(13) 0.0123(9) -0.0292(11) -0.0088(11)
Cl5 0.0892(14) 0.151(3) 0.068(2) 0.0406(19) -0.0309(13) -0.0623(18)
Cl6 0.152(3) 0.0496(15) 0.0832(15) -0.0111(14) 0.0445(15) -0.0123(13)
C2S' 0.100(8) 0.083(7) 0.110(8) 0.004(6) -0.025(6) -0.013(6)
Cl4' 0.135(4) 0.121(5) 0.095(3) -0.033(3) -0.042(3) 0.064(4)
Cl5' 0.162(7) 0.098(3) 0.051(3) -0.019(3) 0.001(3) -0.058(4)
Cl6' 0.074(2) 0.055(3) 0.109(5) -0.004(2) 0.025(2) -0.0254(19)

loop_
_atom_type_symbol
_atom_type_description
_atom_type_scat_dispersion_real
_atom_type_scat_dispersion_imag
_atom_type_scat_source
C C 0.0033 0.0016 'International Tables Vol C Tables 4.2.6.8 and 6.1.1.4'
H H 0.0000 0.0000 'International Tables Vol C Tables 4.2.6.8 and 6.1.1.4'
N N 0.0061 0.0033 'International Tables Vol C Tables 4.2.6.8 and 6.1.1.4'
Ni Ni 0.3393 1.1124 'International Tables Vol C Tables 4.2.6.8 and 6.1.1.4'
Cl Cl 0.1484 0.1585 'International Tables Vol C Tables 4.2.6.8 and 6.1.1.4'
D D 0.0000 0.0000 'International Tables Vol C Tables 4.2.6.8 and 6.1.1.4'

loop_
_geom_angle_atom_site_label_1
_geom_angle_atom_site_label_2
_geom_angle_atom_site_label_3
_geom_angle
_geom_angle_site_symmetry_1
_geom_angle_site_symmetry_3
N3 Ni1 N3 172.97(9) . 2
N3 Ni1 N6 88.81(7) . .
N3 Ni1 N6 90.90(7) 2 .
N3 Ni1 N6 90.90(7) . 2
N3 Ni1 N6 88.81(7) 2 2
N6 Ni1 N6 175.25(9) . 2
N3 Ni1 Ni2 86.49(5) . .
N3 Ni1 Ni2 86.48(5) 2 .
N6 Ni1 Ni2 87.62(5) . .
N6 Ni1 Ni2 87.62(5) 2 .
N4 Ni2 N4 172.73(9) 2 .
N4 Ni2 N1 90.56(7) 2 .
N4 Ni2 N1 89.17(7) . .
N4 Ni2 N1 89.17(7) 2 2
N4 Ni2 N1 90.56(7) . 2
N1 Ni2 N1 175.70(9) . 2
N4 Ni2 Ni1 86.37(5) 2 .
N4 Ni2 Ni1 86.36(5) . .
N1 Ni2 Ni1 87.85(5) . .
N1 Ni2 Ni1 87.85(5) 2 .
C1 N1 C11 119.75(16) . .
C1 N1 Ni2 118.76(13) . .
C11 N1 Ni2 119.96(12) . .
H2A N2 C1 113.3(19) . .
H2A N2 C21 117.5(19) . .
C1 N2 C21 128.04(18) . .
C1 N3 C31 119.08(15) . .
C1 N3 Ni1 118.60(12) . .
C31 N3 Ni1 122.03(12) . .
C2 N4 C41 119.82(16) . .
C2 N4 Ni2 119.70(13) . .
C41 N4 Ni2 120.30(12) . .
H5A N5 C2 111.0(18) . .
H5A N5 C51 117.7(18) . .
C2 N5 C51 129.27(18) . .
C2 N6 C61 120.59(16) . .
C2 N6 Ni1 118.46(12) . .
C61 N6 Ni1 119.90(12) . .
N1 C1 N3 121.22(17) . .
N1 C1 N2 121.36(17) . .
N3 C1 N2 117.32(16) . .
N6 C2 N4 120.81(17) . .
N6 C2 N5 121.60(17) . .
N4 C2 N5 117.52(17) . .
C12 C11 C16 118.40(19) . .
C12 C11 N1 122.20(19) . .
C16 C11 N1 119.39(18) . .
H12 C12 C11 118.4(18) . .
H12 C12 C13 120.9(18) . .
C11 C12 C13 120.6(2) . .
H13 C13 C14 120(2) . .
H13 C13 C12 120(2) . .
C14 C13 C12 120.5(2) . .
H14 C14 C15 122.7(18) . .
H14 C14 C13 117.8(18) . .
C15 C14 C13 119.3(2) . .
H15 C15 C14 121.9(19) . .
H15 C15 C16 117(2) . .
C14 C15 C16 120.6(2) . .
H16 C16 C11 119.5(18) . .
H16 C16 C15 119.9(18) . .
C11 C16 C15 120.5(2) . .
C22 C21 C26 119.3(2) . .
C22 C21 N2 122.3(2) . .
C26 C21 N2 118.5(2) . .
H22A C22 C21 121(2) . .
H22A C22 C23 119(2) . .
C21 C22 C23 119.7(3) . .
H23A C23 C24 124(2) . .
H23A C23 C22 115(2) . .
C24 C23 C22 121.3(3) . .
H24A C24 C25 118(2) . .
H24A C24 C23 123(2) . .
C25 C24 C23 118.8(3) . .
H25A C25 C24 120(2) . .
H25A C25 C26 118(2) . .
C24 C25 C26 121.4(3) . .
H26A C26 C25 123(2) . .
H26A C26 C21 117(2) . .
C25 C26 C21 119.6(3) . .
C32 C31 C36 117.54(18) . .
C32 C31 N3 119.88(17) . .
C36 C31 N3 122.47(18) . .
H32A C32 C33 118.9(16) . .
H32A C32 C31 119.6(16) . .
C33 C32 C31 121.4(2) . .
H33A C33 C34 122.0(17) . .
H33A C33 C32 117.6(17) . .
C34 C33 C32 120.4(2) . .
H34A C34 C35 121.9(18) . .
H34A C34 C33 119.0(18) . .
C35 C34 C33 119.1(2) . .
H35A C35 C34 120.1(18) . .
H35A C35 C36 118.7(19) . .
C34 C35 C36 121.1(2) . .
H36A C36 C35 119.9(15) . .
H36A C36 C31 119.8(15) . .
C35 C36 C31 120.3(2) . .
C42 C41 C46 118.36(19) . .
C42 C41 N4 119.11(18) . .
C46 C41 N4 122.44(19) . .
H42A C42 C43 120.0(17) . .
H42A C42 C41 119.3(17) . .
C43 C42 C41 120.6(2) . .
H43A C43 C44 117(2) . .
H43A C43 C42 122(2) . .
C44 C43 C42 120.6(2) . .
H44A C44 C45 119(2) . .
H44A C44 C43 122(2) . .
C45 C44 C43 119.5(2) . .
H45A C45 C44 120.6(18) . .
H45A C45 C46 118.9(19) . .
C44 C45 C46 120.4(2) . .
H46A C46 C45 118.8(17) . .
H46A C46 C41 120.7(17) . .
C45 C46 C41 120.5(2) . .
C52 C51 C56 119.8(2) . .
C52 C51 N5 117.6(2) . .
C56 C51 N5 122.64(19) . .
H52A C52 C51 118(2) . .
H52A C52 C53 122(2) . .
C51 C52 C53 119.6(3) . .
H53A C53 C54 121(2) . .
H53A C53 C52 119(2) . .
C54 C53 C52 120.7(3) . .
H54A C54 C53 122(2) . .
H54A C54 C55 118(2) . .
C53 C54 C55 119.5(2) . .
H55A C55 C54 120.6(18) . .
H55A C55 C56 118.4(18) . .
C54 C55 C56 121.0(3) . .
H56A C56 C55 120.1(17) . .
H56A C56 C51 120.4(17) . .
C55 C56 C51 119.4(2) . .
C62 C61 C66 117.85(18) . .
C62 C61 N6 119.10(18) . .
C66 C61 N6 123.05(18) . .
H62A C62 C63 119.8(16) . .
H62A C62 C61 118.8(16) . .
C63 C62 C61 121.3(2) . .
H63A C63 C64 118.8(19) . .
H63A C63 C62 121.1(19) . .
C64 C63 C62 120.1(2) . .
H64A C64 C63 120.1(19) . .
H64A C64 C65 120.5(19) . .
C63 C64 C65 119.4(2) . .
H65A C65 C64 122(2) . .
H65A C65 C66 117(2) . .
C64 C65 C66 120.7(2) . .
H66A C66 C65 121.2(16) . .
H66A C66 C61 118.2(16) . .
C65 C66 C61 120.6(2) . .
Cl3 C1S Cl1 111.54(18) . .
Cl3 C1S Cl2 110.73(18) . .
Cl1 C1S Cl2 109.78(19) . .
Cl5 C2S Cl6 109.2(4) . .
Cl5 C2S Cl4 107.7(3) . .
Cl6 C2S Cl4 108.3(3) . .
Cl4' C2S' Cl5' 111.9(8) . .
Cl4' C2S' Cl6' 112.8(8) . .
Cl5' C2S' Cl6' 119.1(8) . .

loop_
_geom_bond_atom_site_label_1
_geom_bond_atom_site_label_2
_geom_bond_distance
_geom_bond_site_symmetry_2
Ni1 N3 1.9287(15) .
Ni1 N3 1.9288(15) 2
Ni1 N6 1.9346(15) .
Ni1 N6 1.9346(15) 2
Ni1 Ni2 2.4280(5) .
Ni2 N4 1.9239(15) 2
Ni2 N4 1.9239(15) .
Ni2 N1 1.9304(15) .
Ni2 N1 1.9305(15) 2
N1 C1 1.329(2) .
N1 C11 1.428(2) .
N2 H2A 0.79(3) .
N2 C1 1.394(2) .
N2 C21 1.411(3) .
N3 C1 1.346(2) .
N3 C31 1.411(2) .
N4 C2 1.340(2) .
N4 C41 1.421(2) .
N5 H5A 0.84(3) .
N5 C2 1.393(2) .
N5 C51 1.410(3) .
N6 C2 1.332(2) .
N6 C61 1.421(2) .
C11 C12 1.386(3) .
C11 C16 1.390(3) .
C12 H12 0.88(3) .
C12 C13 1.392(3) .
C13 H13 0.87(3) .
C13 C14 1.379(4) .
C14 H14 0.99(3) .
C14 C15 1.373(4) .
C15 H15 0.92(3) .
C15 C16 1.391(3) .
C16 H16 0.93(3) .
C21 C22 1.378(3) .
C21 C26 1.388(3) .
C22 H22A 0.86(3) .
C22 C23 1.386(4) .
C23 H23A 0.89(4) .
C23 C24 1.372(5) .
C24 H24A 1.00(4) .
C24 C25 1.361(5) .
C25 H25A 0.95(4) .
C25 C26 1.388(4) .
C26 H26A 0.91(3) .
C31 C32 1.396(3) .
C31 C36 1.406(3) .
C32 H32A 0.95(3) .
C32 C33 1.385(3) .
C33 H33A 0.96(3) .
C33 C34 1.384(4) .
C34 H34A 0.95(3) .
C34 C35 1.377(4) .
C35 H35A 0.94(3) .
C35 C36 1.392(3) .
C36 H36A 0.99(3) .
C41 C42 1.394(3) .
C41 C46 1.399(3) .
C42 H42A 0.95(3) .
C42 C43 1.385(3) .
C43 H43A 0.86(3) .
C43 C44 1.385(4) .
C44 H44A 0.92(3) .
C44 C45 1.377(4) .
C45 H45A 0.93(3) .
C45 C46 1.395(3) .
C46 H46A 0.94(3) .
C51 C52 1.388(3) .
C51 C56 1.389(3) .
C52 H52A 0.90(3) .
C52 C53 1.393(4) .
C53 H53A 0.88(4) .
C53 C54 1.370(5) .
C54 H54A 0.958(10) .
C54 C55 1.378(4) .
C55 H55A 0.97(3) .
C55 C56 1.387(3) .
C56 H56A 0.91(3) .
C61 C62 1.392(3) .
C61 C66 1.396(3) .
C62 H62A 0.94(3) .
C62 C63 1.386(3) .
C63 H63A 0.90(3) .
C63 C64 1.380(4) .
C64 H64A 0.91(3) .
C64 C65 1.380(4) .
C65 H65A 0.91(3) .
C65 C66 1.387(3) .
C66 H66A 0.95(3) .
C1S Cl3 1.741(3) .
C1S Cl1 1.747(3) .
C1S Cl2 1.765(4) .
C2S Cl5 1.722(5) .
C2S Cl6 1.722(6) .
C2S Cl4 1.803(5) .
C2S' Cl4' 1.693(10) .
C2S' Cl5' 1.709(11) .
C2S' Cl6' 1.720(11) .
